data_2203627
loop_
_publ_author_name
'Lerner, Hans-Wolfram'
'Sch\"odel, Frauke'
'Echensberger, David'
'Bolte, Michael'

_publ_section_title
;
 Rerefinement of triethylammonium iodide from new intensity data at low
 temperature
;
_journal_issue 5
_journal_name_full 'Acta Crystallographica Section E'
_journal_page_first o863
_journal_page_last o864
_journal_paper_doi 10.1107/S1600536804009183
_journal_volume 60
_journal_year 2004
_chemical_formula_iupac 'C6 H16 N +, I -'
_chemical_formula_moiety 'C6 H16 N +, I -'
_chemical_formula_sum 'C6 H16 I N'
_chemical_formula_weight 229.10
_chemical_name_systematic ?
_space_group_IT_number 186
_symmetry_cell_setting hexagonal
_symmetry_space_group_name_Hall 'P 6c -2c'
_symmetry_space_group_name_H-M 'P 63 m c'
_atom_sites_solution_hydrogens geom
_atom_sites_solution_primary direct
_atom_sites_solution_secondary difmap
_audit_creation_method SHELXL-97
_cell_angle_alpha 90.00
_cell_angle_beta 90.00
_cell_angle_gamma 120.00
_cell_formula_units_Z 2
_cell_length_a 8.6555(11)
_cell_length_b 8.6555(11)
_cell_length_c 7.8351(9)
_cell_measurement_reflns_used 12855
_cell_measurement_temperature 173(2)
_cell_measurement_theta_max 27.5
_cell_measurement_theta_min 3.8
_cell_volume 508.35(11)
_computing_cell_refinement X-AREA
_computing_data_collection 'X-AREA (Stoe & Cie, 2001)'
_computing_data_reduction X-AREA
_computing_molecular_graphics 'XP in SHELXTL-Plus (Sheldrick, 1991)'
_computing_publication_material 'SHELXL97 and PLATON (Spek, 1990)'
_computing_structure_refinement 'SHELXL97 (Sheldrick, 1997) '
_computing_structure_solution 'SHELXS97 (Sheldrick, 1990) '
_diffrn_ambient_temperature 173(2)
_diffrn_measured_fraction_theta_full 0.990
_diffrn_measured_fraction_theta_max 0.988
_diffrn_measurement_device_type 'Stoe IPDS-II two-circle'
_diffrn_measurement_method \w
_diffrn_radiation_monochromator graphite
_diffrn_radiation_source 'fine-focus sealed tube'
_diffrn_radiation_type MoK\a
_diffrn_radiation_wavelength 0.71073
_diffrn_reflns_av_R_equivalents 0.0351
_diffrn_reflns_av_sigmaI/netI 0.0122
_diffrn_reflns_limit_h_max 11
_diffrn_reflns_limit_h_min -11
_diffrn_reflns_limit_k_max 11
_diffrn_reflns_limit_k_min -11
_diffrn_reflns_limit_l_max 10
_diffrn_reflns_limit_l_min -10
_diffrn_reflns_number 5945
_diffrn_reflns_theta_full 25.00
_diffrn_reflns_theta_max 27.54
_diffrn_reflns_theta_min 4.71
_diffrn_standards_decay_% 0
_diffrn_standards_interval_time 0
_diffrn_standards_number 0
_exptl_absorpt_coefficient_mu 3.080
_exptl_absorpt_correction_T_max 0.714
_exptl_absorpt_correction_T_min 0.404
_exptl_absorpt_correction_type multi-scan
_exptl_absorpt_process_details '(MULABS; Spek, 1990; Blessing, 1995)'
_exptl_crystal_colour colourless
_exptl_crystal_density_diffrn 1.497
_exptl_crystal_density_method 'not measured'
_exptl_crystal_description needle
_exptl_crystal_F_000 224
_exptl_crystal_size_max 0.35
_exptl_crystal_size_mid 0.12
_exptl_crystal_size_min 0.11
_refine_diff_density_max 1.002
_refine_diff_density_min -0.433
_refine_ls_abs_structure_details 'Flack (1983), 232 Friedel pairs'
_refine_ls_abs_structure_Flack 0.50(13)
_refine_ls_extinction_method none
_refine_ls_goodness_of_fit_ref 1.087
_refine_ls_hydrogen_treatment mixed
_refine_ls_matrix_type full
_refine_ls_number_parameters 25
_refine_ls_number_reflns 464
_refine_ls_number_restraints 1
_refine_ls_restrained_S_all 1.085
_refine_ls_R_factor_all 0.0298
_refine_ls_R_factor_gt 0.0253
_refine_ls_shift/su_max 0.000
_refine_ls_shift/su_mean 0.000
_refine_ls_structure_factor_coef Fsqd
_refine_ls_weighting_details 'calc w = 1/[\s^2^(Fo^2^)+(0.0533P)^2^+0.0681P] where P = (Fo^2^+2Fc^2^)/3'
_refine_ls_weighting_scheme calc
_refine_ls_wR_factor_gt 0.0690
_refine_ls_wR_factor_ref 0.0712
_reflns_number_gt 421
_reflns_number_total 464
_reflns_threshold_expression I>2\s(I)
_cod_data_source_file lh6204.cif
_cod_data_source_block I
_cod_depositor_comments
;
The following automatic conversions were performed:
'_symmetry_cell_setting' value 'Hexagonal' changed to 'hexagonal'
according to '/home/saulius/struct/CIF-dictionaries/cif_core.dic'
dictionary named 'cif_core.dic' version 2.4.1 from 2010-06-29.

Automatic conversion script
Id: cif_fix_enum 1527 2010-12-29 10:47:43Z saulius 

The following automatic conversions were performed:

'_symmetry_cell_setting' value 'Hexagonal' changed to 'hexagonal'
according to /home/saulius/struct/CIF-dictionaries/cif_core.dic
dictionary named 'cif_core.dic' version 2.4.1 from 2010-06-29.

Automatic conversion script
Id: cif_fix_values 1715 2011-07-08 13:25:40Z adriana 
;
_cod_database_code 2203627
_cod_database_fobs_code 2203627

loop_
_symmetry_equiv_pos_as_xyz
'x, y, z'
'-y, x-y, z'
'-x+y, -x, z'
'-x, -y, z+1/2'
'y, -x+y, z+1/2'
'x-y, x, z+1/2'
'-y, -x, z'
'-x+y, y, z'
'x, x-y, z'
'y, x, z+1/2'
'x-y, -y, z+1/2'
'-x, -x+y, z+1/2'

loop_
_atom_site_label
_atom_site_fract_x
_atom_site_fract_y
_atom_site_fract_z
_atom_site_U_iso_or_equiv
_atom_site_adp_type
_atom_site_calc_flag
_atom_site_refinement_flags
_atom_site_occupancy
_atom_site_disorder_assembly
_atom_site_disorder_group
_atom_site_type_symbol
I1 0.6667 0.3333 0.3706 0.0532(2) Uani d S 1 . . I
N1 0.6667 0.3333 0.8210(14) 0.053(2) Uani d S 1 . . N
H1 0.6667 0.3333 0.70(3) 0.07(5) Uiso d S 1 . . H
C1 0.6898(10) 0.1799(11) 0.8459(12) 0.047(2) Uani d P 0.50 . . C
H1A 0.6766 0.1219 0.7340 0.056 Uiso d PR 0.50 . . H
H1B 0.5813 0.0987 0.9111 0.056 Uiso d PR 0.50 . . H
C2 0.8335(5) 0.1665(5) 0.9478(13) 0.0740(19) Uani d S 1 . . C
H2A 0.8038 0.0419 0.9509 0.111 Uiso d PR 0.25 A 1 H
H2B 0.9446 0.2387 0.8879 0.111 Uiso d PR 0.25 A 1 H
H2C 0.8430 0.2104 1.0654 0.111 Uiso d PR 0.25 A 1 H
H2D 0.9564 0.1945 0.9509 0.111 Uiso d PR 0.25 A 2 H
H2E 0.7879 0.1553 1.0654 0.111 Uiso d PR 0.25 A 2 H
H2F 0.7596 0.0538 0.8879 0.111 Uiso d PR 0.25 A 2 H

loop_
_atom_site_aniso_label
_atom_site_aniso_U_11
_atom_site_aniso_U_22
_atom_site_aniso_U_33
_atom_site_aniso_U_12
_atom_site_aniso_U_13
_atom_site_aniso_U_23
I1 0.0535(2) 0.0535(2) 0.0525(3) 0.02675(11) 0.000 0.000
N1 0.043(2) 0.043(2) 0.071(7) 0.0217(12) 0.000 0.000
C1 0.062(3) 0.054(3) 0.027(6) 0.031(2) -0.003(2) 0.000(2)
C2 0.069(3) 0.069(3) 0.099(5) 0.045(4) -0.0022(16) 0.0022(16)

loop_
_atom_type_symbol
_atom_type_description
_atom_type_scat_dispersion_real
_atom_type_scat_dispersion_imag
_atom_type_scat_source
C C 0.0033 0.0016 'International Tables Vol C Tables 4.2.6.8 and 6.1.1.4'
H H 0.0000 0.0000 'International Tables Vol C Tables 4.2.6.8 and 6.1.1.4'
I I -0.4742 1.8119 'International Tables Vol C Tables 4.2.6.8 and 6.1.1.4'
N N 0.0061 0.0033 'International Tables Vol C Tables 4.2.6.8 and 6.1.1.4'

loop_
_geom_angle_atom_site_label_1
_geom_angle_atom_site_label_2
_geom_angle_atom_site_label_3
_geom_angle_site_symmetry_1
_geom_angle_site_symmetry_3
_geom_angle
_geom_angle_publ_flag
C1 N1 C1 7_665 9 118.2(3) ?
C1 N1 C1 2_655 . 118.2(3) ?
C1 N1 C1 7_665 8_655 118.2(3) ?
C1 N1 C1 9 8_655 118.2(3) ?
C1 N1 C1 2_655 3_665 118.2(3) ?
C1 N1 C1 . 3_665 118.2(3) ?
C1 N1 H1 7_665 . 97.7(6) ?
C1 N1 H1 2_655 . 97.7(6) ?
C1 N1 H1 9 . 97.7(6) ?
C1 N1 H1 . . 97.7(6) ?
C1 N1 H1 8_655 . 97.7(5) ?
C1 N1 H1 3_665 . 97.7(5) ?
N1 C1 C2 . . 128.9(7) y
N1 C1 H1A . . 108.1 ?
C2 C1 H1A . . 108.5 ?
N1 C1 H1B . . 101.7 ?
C2 C1 H1B . . 101.3 ?
H1A C1 H1B . . 105.7 ?
C1 C2 H2A . . 108.8 ?
C1 C2 H2B . . 106.3 ?
H2A C2 H2B . . 110.7 ?
C1 C2 H2C . . 111.9 ?
H2A C2 H2C . . 109.2 ?
H2B C2 H2C . . 109.9 ?
C1 C2 H2D 7_665 . 109.3 ?
C1 C2 H2E . . 101.2 ?
H2D C2 H2E . . 109.7 ?
C1 C2 H2F 7_665 . 106.4 ?
H2D C2 H2F . . 110.5 ?
H2E C2 H2F . . 108.6 ?

loop_
_geom_bond_atom_site_label_1
_geom_bond_atom_site_label_2
_geom_bond_site_symmetry_2
_geom_bond_distance
_geom_bond_publ_flag
N1 C1 7_665 1.452(8) ?
N1 C1 2_655 1.452(8) ?
N1 C1 9 1.452(8) y
N1 C1 . 1.452(8) ?
N1 C1 8_655 1.452(8) ?
N1 C1 3_665 1.452(8) ?
N1 H1 . 0.9(2) ?
C1 C2 . 1.530(11) y
C1 H1A . 0.9883 ?
C1 H1B . 0.9884 ?
C2 C1 7_665 1.530(11) ?
C2 H2A . 0.9757 ?
C2 H2B . 0.9664 ?
C2 H2C . 0.9846 ?
C2 H2D . 0.9657 ?
C2 H2E . 0.9882 ?
C2 H2F . 0.9784 ?

loop_
_geom_hbond_atom_site_label_D
_geom_hbond_atom_site_label_H
_geom_hbond_atom_site_label_A
_geom_hbond_distance_DH
_geom_hbond_distance_HA
_geom_hbond_distance_DA
_geom_hbond_angle_DHA
N1 H1 I1 0.9(2) 2.6(2) 3.529(11) 180
